data_2205641
loop_
_publ_author_name
'Petek, Hande'
'Akdemir, Nesuhi'
'Kantar, Cihan'
'A\(gar, Erbil'
'\,Senel, \.Ismet'

_publ_section_title
;
 Propyl 4-(3,4-dicyanophenoxy)benzoate
;
_journal_issue 5
_journal_name_full 'Acta Crystallographica Section E'
_journal_page_first o1233
_journal_page_last o1234
_journal_paper_doi 10.1107/S1600536805010020
_journal_volume 61
_journal_year 2005
_chemical_formula_iupac 'C18 H14 N2 O3'
_chemical_formula_moiety 'C18 H14 N2 O3'
_chemical_formula_sum 'C18 H14 N2 O3'
_chemical_formula_weight 306.31
_chemical_name_systematic
;
Propyl 4-(3,4-dicyanophenoxy)benzoate
;
_space_group_IT_number 14
_symmetry_cell_setting monoclinic
_symmetry_space_group_name_Hall '-P 2ybc'
_symmetry_space_group_name_H-M 'P 1 21/c 1'
_atom_sites_solution_hydrogens geom
_atom_sites_solution_primary direct
_atom_sites_solution_secondary difmap
_cell_angle_alpha 90.00
_cell_angle_beta 92.419(16)
_cell_angle_gamma 90.00
_cell_formula_units_Z 4
_cell_length_a 5.0843(9)
_cell_length_b 29.440(5)
_cell_length_c 10.823(2)
_cell_measurement_reflns_used 3195
_cell_measurement_temperature 293(2)
_cell_measurement_theta_max 21.30
_cell_measurement_theta_min 1.35
_cell_volume 1618.6(5)
_computing_cell_refinement X-AREA
_computing_data_collection 'X-AREA (Stoe & Cie, 2002)'
_computing_data_reduction 'X-RED32 (Stoe & Cie, 2002)'
_computing_molecular_graphics 'ORTEPIII (Burnett & Johnson, 1996)'
_computing_publication_material 'WinGX (Farrugia, 1997)'
_computing_structure_refinement 'SHELXL97 (Sheldrick, 1997)'
_computing_structure_solution 'SHELXS97 (Sheldrick, 1997)'
_diffrn_ambient_temperature 293(2)
_diffrn_detector_area_resol_mean 6.67
_diffrn_measured_fraction_theta_full 0.999
_diffrn_measured_fraction_theta_max 0.999
_diffrn_measurement_device_type 'Stoe IPDS-2'
_diffrn_measurement_method \w
_diffrn_radiation_monochromator graphite
_diffrn_radiation_source 'fine-focus sealed tube'
_diffrn_radiation_type MoK\a
_diffrn_radiation_wavelength 0.71073
_diffrn_reflns_av_R_equivalents 0.0963
_diffrn_reflns_av_sigmaI/netI 0.0944
_diffrn_reflns_limit_h_max 6
_diffrn_reflns_limit_h_min -5
_diffrn_reflns_limit_k_max 35
_diffrn_reflns_limit_k_min -35
_diffrn_reflns_limit_l_max 13
_diffrn_reflns_limit_l_min -13
_diffrn_reflns_number 10034
_diffrn_reflns_theta_full 25.50
_diffrn_reflns_theta_max 25.50
_diffrn_reflns_theta_min 1.38
_diffrn_standards_decay_% 0
_diffrn_standards_interval_count 0
_diffrn_standards_number 0
_exptl_absorpt_coefficient_mu 0.087
_exptl_absorpt_correction_type none
_exptl_crystal_colour colourless
_exptl_crystal_density_diffrn 1.257
_exptl_crystal_density_method 'not measured'
_exptl_crystal_description needle
_exptl_crystal_F_000 640
_exptl_crystal_size_max 0.800
_exptl_crystal_size_mid 0.353
_exptl_crystal_size_min 0.090
_refine_diff_density_max 0.227
_refine_diff_density_min -0.155
_refine_ls_extinction_coef 0.0129(17)
_refine_ls_extinction_expression Fc^*^=kFc[1+0.001xFc^2^\l^3^/sin(2\q)]^-1/4^
_refine_ls_extinction_method SHELXL97
_refine_ls_goodness_of_fit_ref 0.807
_refine_ls_hydrogen_treatment constr
_refine_ls_matrix_type full
_refine_ls_number_parameters 231
_refine_ls_number_reflns 3009
_refine_ls_number_restraints 262
_refine_ls_restrained_S_all 0.821
_refine_ls_R_factor_all 0.1717
_refine_ls_R_factor_gt 0.0612
_refine_ls_shift/su_max 0.000
_refine_ls_shift/su_mean 0.000
_refine_ls_structure_factor_coef Fsqd
_refine_ls_weighting_details 'calc w = 1/[\s^2^(Fo^2^)+(0.0483P)^2^] where P = (Fo^2^+2Fc^2^)/3'
_refine_ls_weighting_scheme calc
_refine_ls_wR_factor_gt 0.1349
_refine_ls_wR_factor_ref 0.1533
_reflns_number_gt 868
_reflns_number_total 3009
_reflns_threshold_expression I>2\s(I)
_cod_data_source_file bt6626.cif
_cod_data_source_block I
_cod_original_cell_volume 1618.5(5)
_cod_original_sg_symbol_H-M 'P 21/c'
_cod_database_code 2205641
_cod_database_fobs_code 2205641

loop_
_symmetry_equiv_pos_as_xyz
'x, y, z'
'-x, y+1/2, -z+1/2'
'-x, -y, -z'
'x, -y-1/2, z-1/2'

loop_
_atom_site_label
_atom_site_fract_x
_atom_site_fract_y
_atom_site_fract_z
_atom_site_U_iso_or_equiv
_atom_site_adp_type
_atom_site_calc_flag
_atom_site_refinement_flags
_atom_site_occupancy
_atom_site_disorder_assembly
_atom_site_disorder_group
_atom_site_type_symbol
O1 0.3641(5) 0.36397(8) 0.8101(3) 0.1392(10) Uani d U 1 . . O
O2 0.0825(6) 0.57261(9) 0.8801(3) 0.1521(12) Uani d U 1 . . O
O3 -0.2105(7) 0.55220(8) 0.7352(3) 0.1500(11) Uani d U 1 . . O
N1 -0.1601(8) 0.18313(11) 1.0819(4) 0.1644(16) Uani d U 1 . . N
N2 -0.3756(8) 0.30476(11) 1.1820(4) 0.1445(14) Uani d U 1 . . N
C1 -0.0704(9) 0.21427(14) 1.0356(4) 0.1240(14) Uani d U 1 . . C
C2 -0.2271(10) 0.30158(12) 1.1057(4) 0.1112(13) Uani d U 1 . . C
C3 0.0398(8) 0.25337(10) 0.9768(4) 0.1019(11) Uani d U 1 . . C
C4 -0.0413(7) 0.29661(11) 1.0113(3) 0.0980(10) Uani d U 1 . . C
C5 0.0597(7) 0.33489(11) 0.9562(3) 0.1007(10) Uani d U 1 . . C
H5 0.0060 0.3638 0.9788 0.121 Uiso calc R 1 . . H
C6 0.2412(8) 0.32896(12) 0.8674(4) 0.1054(11) Uani d U 1 . . C
C7 0.3279(7) 0.28609(13) 0.8325(3) 0.1148(12) Uani d U 1 . . C
H7 0.4541 0.2830 0.7733 0.138 Uiso calc R 1 . . H
C8 0.2228(8) 0.24825(12) 0.8873(4) 0.1153(12) Uani d U 1 . . C
H8 0.2753 0.2193 0.8640 0.138 Uiso calc R 1 . . H
C9 0.2581(11) 0.40800(18) 0.8185(5) 0.13923(8) Uani d U 1 A . C
C10 0.3781(11) 0.43966(17) 0.8860(5) 0.171(2) Uani d U 1 . . C
H10 0.5261 0.4327 0.9358 0.205 Uiso calc R 1 . . H
C11 0.2785(10) 0.48421(13) 0.8813(5) 0.1601(17) Uani d U 1 A . C
H11 0.3617 0.5064 0.9301 0.192 Uiso calc R 1 . . H
C12 0.0713(9) 0.49588(13) 0.8103(4) 0.11635(7) Uani d U 1 . . C
C13 -0.0495(9) 0.46318(14) 0.7412(4) 0.1510(16) Uani d U 1 A . C
H13 -0.1977 0.4699 0.6912 0.181 Uiso calc R 1 . . H
C14 0.0552(11) 0.41801(12) 0.7466(5) 0.1524(17) Uani d U 1 . . C
H14 -0.0236 0.3954 0.6977 0.183 Uiso calc R 1 A . H
C15 -0.0178(10) 0.54405(13) 0.8138(4) 0.1116(12) Uani d U 1 A . C
C16A -0.357(4) 0.5952(8) 0.7297(17) 0.142(5) Uani d PDU 0.526(17) A 1 C
H16A -0.4716 0.5972 0.7988 0.170 Uiso calc PR 0.526(17) A 1 H
H16B -0.2348 0.6206 0.7348 0.170 Uiso calc PR 0.526(17) A 1 H
C17A -0.509(4) 0.5971(5) 0.6154(15) 0.151(5) Uani d PDU 0.526(17) A 1 C
H17A -0.6761 0.6091 0.6412 0.182 Uiso calc PR 0.526(17) A 1 H
H17B -0.4281 0.6221 0.5727 0.182 Uiso calc PR 0.526(17) A 1 H
C18A -0.572(4) 0.5738(5) 0.5368(18) 0.202(6) Uani d PDU 0.526(17) A 1 C
H18A -0.6672 0.5908 0.4740 0.302 Uiso calc PR 0.526(17) A 1 H
H18B -0.6832 0.5502 0.5671 0.302 Uiso calc PR 0.526(17) A 1 H
H18C -0.4192 0.5604 0.5026 0.302 Uiso calc PR 0.526(17) A 1 H
C16B -0.267(5) 0.6021(8) 0.7224(19) 0.143(5) Uani d PDU 0.474(17) A 2 C
H16C -0.4042 0.6107 0.7773 0.172 Uiso calc PR 0.474(17) A 2 H
H16D -0.1097 0.6194 0.7453 0.172 Uiso calc PR 0.474(17) A 2 H
C17B -0.349(4) 0.6120(5) 0.5969(18) 0.160(5) Uani d PDU 0.474(17) A 2 C
H17C -0.5115 0.6286 0.6055 0.191 Uiso calc PR 0.474(17) A 2 H
H17D -0.2217 0.6344 0.5724 0.191 Uiso calc PR 0.474(17) A 2 H
C18B -0.388(5) 0.5916(6) 0.5092(14) 0.176(7) Uani d PDU 0.474(17) A 2 C
H18D -0.4372 0.6118 0.4425 0.265 Uiso calc PR 0.474(17) A 2 H
H18E -0.5284 0.5705 0.5214 0.265 Uiso calc PR 0.474(17) A 2 H
H18F -0.2319 0.5753 0.4894 0.265 Uiso calc PR 0.474(17) A 2 H

loop_
_atom_site_aniso_label
_atom_site_aniso_U_11
_atom_site_aniso_U_22
_atom_site_aniso_U_33
_atom_site_aniso_U_12
_atom_site_aniso_U_13
_atom_site_aniso_U_23
O1 0.152(2) 0.0873(16) 0.184(3) 0.0217(16) 0.0719(19) 0.0083(16)
O2 0.192(3) 0.0918(16) 0.171(3) 0.0132(18) -0.016(2) -0.0311(18)
O3 0.179(3) 0.0914(18) 0.177(3) 0.0252(17) -0.032(2) -0.0117(17)
N1 0.202(4) 0.089(2) 0.203(4) -0.011(2) 0.024(3) 0.012(2)
N2 0.172(4) 0.105(2) 0.161(3) 0.003(2) 0.056(3) 0.009(2)
C1 0.144(4) 0.080(2) 0.148(4) 0.010(3) 0.005(3) -0.006(3)
C2 0.128(4) 0.084(2) 0.123(4) 0.004(2) 0.021(3) 0.000(2)
C3 0.118(3) 0.068(2) 0.121(3) 0.008(2) 0.011(2) 0.005(2)
C4 0.106(3) 0.080(2) 0.109(3) 0.006(2) 0.017(2) 0.002(2)
C5 0.109(3) 0.078(2) 0.117(3) 0.007(2) 0.030(2) -0.002(2)
C6 0.112(3) 0.078(2) 0.128(3) 0.007(2) 0.027(2) 0.008(2)
C7 0.127(3) 0.087(2) 0.132(3) 0.022(2) 0.032(2) -0.010(2)
C8 0.133(3) 0.082(2) 0.133(3) 0.013(2) 0.015(3) -0.009(2)
C9 0.150 0.150 0.120 0.016(4) 0.033(3) 0.012(3)
C10 0.202(5) 0.124(3) 0.182(4) 0.031(3) -0.044(4) -0.021(3)
C11 0.195(4) 0.090(3) 0.192(4) 0.023(3) -0.031(4) -0.030(3)
C12 0.120 0.100 0.130 0.008(3) 0.017(2) 0.009(2)
C13 0.164(4) 0.099(3) 0.187(4) 0.001(3) -0.038(3) -0.034(3)
C14 0.196(5) 0.076(3) 0.185(4) -0.010(3) 0.009(3) -0.036(3)
C15 0.128(4) 0.087(3) 0.121(4) 0.009(2) 0.015(3) 0.004(2)
C16A 0.168(11) 0.086(8) 0.170(7) 0.020(7) -0.001(7) -0.008(6)
C17A 0.174(11) 0.092(7) 0.186(9) 0.025(7) -0.013(8) 0.007(7)
C18A 0.228(14) 0.121(9) 0.249(14) -0.027(8) -0.076(11) -0.027(9)
C16B 0.164(11) 0.070(7) 0.190(8) 0.021(8) -0.040(8) -0.020(6)
C17B 0.180(12) 0.096(8) 0.200(9) -0.012(7) -0.034(9) 0.000(8)
C18B 0.254(18) 0.127(11) 0.150(9) 0.042(11) 0.027(11) -0.018(8)

loop_
_atom_type_symbol
_atom_type_description
_atom_type_scat_dispersion_real
_atom_type_scat_dispersion_imag
_atom_type_scat_source
C C 0.0033 0.0016 'International Tables Vol C Tables 4.2.6.8 and 6.1.1.4'
H H 0.0000 0.0000 'International Tables Vol C Tables 4.2.6.8 and 6.1.1.4'
N N 0.0061 0.0033 'International Tables Vol C Tables 4.2.6.8 and 6.1.1.4'
O O 0.0106 0.0060 'International Tables Vol C Tables 4.2.6.8 and 6.1.1.4'

loop_
_geom_angle_atom_site_label_1
_geom_angle_atom_site_label_2
_geom_angle_atom_site_label_3
_geom_angle
_geom_angle_publ_flag
C6 O1 C9 118.8(3) ?
C15 O3 C16A 123.7(8) ?
C15 O3 C16B 112.2(8) ?
C16A O3 C16B 19.7(15) ?
N1 C1 C3 179.5(5) ?
N2 C2 C4 178.8(4) ?
C8 C3 C4 120.2(4) ?
C8 C3 C1 120.6(3) ?
C4 C3 C1 119.1(4) ?
C5 C4 C3 120.6(4) ?
C5 C4 C2 119.6(3) ?
C3 C4 C2 119.8(4) ?
C6 C5 C4 118.1(3) ?
C6 C5 H5 121.0 ?
C4 C5 H5 121.0 ?
O1 C6 C5 123.8(3) ?
O1 C6 C7 113.8(4) ?
C5 C6 C7 122.3(3) ?
C8 C7 C6 118.8(4) ?
C8 C7 H7 120.6 ?
C6 C7 H7 120.6 ?
C3 C8 C7 119.9(4) ?
C3 C8 H8 120.0 ?
C7 C8 H8 120.0 ?
C14 C9 C10 120.6(5) ?
C14 C9 O1 117.8(5) ?
C10 C9 O1 121.2(5) ?
C9 C10 C11 118.9(5) ?
C9 C10 H10 120.6 ?
C11 C10 H10 120.6 ?
C12 C11 C10 122.7(4) ?
C12 C11 H11 118.7 ?
C10 C11 H11 118.7 ?
C11 C12 C13 118.0(4) ?
C11 C12 C15 117.9(4) ?
C13 C12 C15 124.1(5) ?
C12 C13 C14 118.7(4) ?
C12 C13 H13 120.7 ?
C14 C13 H13 120.7 ?
C9 C14 C13 121.3(5) ?
C9 C14 H14 119.4 ?
C13 C14 H14 119.4 ?
O2 C15 O3 123.5(4) yes
O2 C15 C12 123.9(5) yes
O3 C15 C12 112.5(4) ?
C17A C16A O3 108.9(13) ?
C17A C16A H16A 109.9 ?
O3 C16A H16A 109.9 ?
C17A C16A H16B 109.9 ?
O3 C16A H16B 109.9 ?
H16A C16A H16B 108.3 ?
C18A C17A C16A 138.8(14) ?
C18A C17A H17A 102.4 ?
C16A C17A H17A 102.4 ?
C18A C17A H17B 102.4 ?
C16A C17A H17B 102.4 ?
H17A C17A H17B 104.9 ?
C17A C18A H18A 109.5 ?
C17A C18A H18B 109.5 ?
H18A C18A H18B 109.5 ?
C17A C18A H18C 109.5 ?
H18A C18A H18C 109.5 ?
H18B C18A H18C 109.5 ?
C17B C16B O3 109.4(14) ?
C17B C16B H16C 109.8 ?
O3 C16B H16C 109.8 ?
C17B C16B H16D 109.8 ?
O3 C16B H16D 109.8 ?
H16C C16B H16D 108.2 ?
C18B C17B C16B 136.1(15) ?
C18B C17B H17C 103.1 ?
C16B C17B H17C 103.1 ?
C18B C17B H17D 103.1 ?
C16B C17B H17D 103.1 ?
H17C C17B H17D 105.1 ?
C17B C18B H18D 109.5 ?
C17B C18B H18E 109.5 ?
H18D C18B H18E 109.5 ?
C17B C18B H18F 109.5 ?
H18D C18B H18F 109.5 ?
H18E C18B H18F 109.5 ?

loop_
_geom_bond_atom_site_label_1
_geom_bond_atom_site_label_2
_geom_bond_distance
_geom_bond_publ_flag
O1 C6 1.367(4) ?
O1 C9 1.408(5) ?
O2 C15 1.204(4) yes
O3 C15 1.293(4) yes
O3 C16A 1.47(2) ?
O3 C16B 1.50(3) ?
N1 C1 1.148(4) yes
N2 C2 1.146(5) yes
C1 C3 1.440(5) ?
C2 C4 1.428(5) ?
C3 C8 1.379(5) ?
C3 C4 1.394(4) ?
C4 C5 1.384(4) ?
C5 C6 1.371(4) ?
C5 H5 0.9300 ?
C6 C7 1.394(4) ?
C7 C8 1.380(5) ?
C7 H7 0.9300 ?
C8 H8 0.9300 ?
C9 C14 1.300(5) ?
C9 C10 1.317(6) ?
C10 C11 1.406(5) ?
C10 H10 0.9300 ?
C11 C12 1.323(5) ?
C11 H11 0.9300 ?
C12 C13 1.351(5) ?
C12 C15 1.490(5) ?
C13 C14 1.433(5) ?
C13 H13 0.9300 ?
C14 H14 0.9300 ?
C16A C17A 1.433(11) ?
C16A H16A 0.9700 ?
C16A H16B 0.9700 ?
C17A C18A 1.129(11) ?
C17A H17A 0.9700 ?
C17A H17B 0.9700 ?
C18A H18A 0.9600 ?
C18A H18B 0.9600 ?
C18A H18C 0.9600 ?
C16B C17B 1.433(13) ?
C16B H16C 0.9700 ?
C16B H16D 0.9700 ?
C17B C18B 1.133(11) ?
C17B H17C 0.9700 ?
C17B H17D 0.9700 ?
C18B H18D 0.9600 ?
C18B H18E 0.9600 ?
C18B H18F 0.9600 ?

loop_
_geom_hbond_atom_site_label_D
_geom_hbond_atom_site_label_H
_geom_hbond_atom_site_label_A
_geom_hbond_site_symmetry_A
_geom_hbond_distance_DH
_geom_hbond_distance_HA
_geom_hbond_distance_DA
_geom_hbond_angle_DHA
C11 H11 O2 . 0.93 2.46 2.786(5) 101
C5 H5 O2 3_567 0.93 2.47 3.345(4) 157
C16A H16A O2 1_455 0.97 2.57 3.41(2) 145

loop_
_geom_torsion_atom_site_label_1
_geom_torsion_atom_site_label_2
_geom_torsion_atom_site_label_3
_geom_torsion_atom_site_label_4
_geom_torsion
C8 C3 C4 C5 0.2(5)
C1 C3 C4 C5 -179.7(3)
C8 C3 C4 C2 -178.8(4)
C1 C3 C4 C2 1.3(5)
C3 C4 C5 C6 -0.1(5)
C2 C4 C5 C6 178.9(3)
C9 O1 C6 C5 -16.0(6)
C9 O1 C6 C7 167.4(4)
C4 C5 C6 O1 -177.0(3)
C4 C5 C6 C7 -0.7(5)
O1 C6 C7 C8 178.1(3)
C5 C6 C7 C8 1.5(6)
C4 C3 C8 C7 0.6(6)
C1 C3 C8 C7 -179.6(3)
C6 C7 C8 C3 -1.4(6)
C6 O1 C9 C14 -79.0(5)
C6 O1 C9 C10 108.9(5)
C14 C9 C10 C11 1.7(8)
O1 C9 C10 C11 173.6(4)
C9 C10 C11 C12 -1.2(8)
C10 C11 C12 C13 0.9(7)
C10 C11 C12 C15 179.5(4)
C11 C12 C13 C14 -1.1(7)
C15 C12 C13 C14 -179.7(4)
C10 C9 C14 C13 -2.0(8)
O1 C9 C14 C13 -174.2(4)
C12 C13 C14 C9 1.7(7)
C16A O3 C15 O2 -9.5(12)
C16B O3 C15 O2 8.7(11)
C16A O3 C15 C12 172.3(10)
C16B O3 C15 C12 -169.5(10)
C11 C12 C15 O2 -2.3(6)
C13 C12 C15 O2 176.2(4)
C11 C12 C15 O3 175.8(4)
C13 C12 C15 O3 -5.7(6)
C15 O3 C16A C17A 166.0(10)
C16B O3 C16A C17A 107(5)
O3 C16A C17A C18A 12(4)
C15 O3 C16B C17B 145.3(12)
C16A O3 C16B C17B -85(4)
O3 C16B C17B C18B 3(4)
